data_7108263
loop_
_publ_author_name
'Ritesh Dubey'
'Mysore S. Pavan'
'Gautam R. Desiraju'

_publ_section_title
;
 Structural landscape of benzoic acid: using experimental crystal
 structures of fluorobenzoic acids as a probe
;
_journal_name_full Chem.Commun.
_journal_page_first 9020
_journal_paper_doi 10.1039/c2cc33811d
_journal_volume 48
_journal_year 2012
_chemical_compound_source 'see text'
_chemical_formula_moiety 'C7 H F4 O2, C7 H2 F4 O2'
_chemical_formula_sum 'C14 H3 F8 O4'
_chemical_formula_weight 387.16
_chemical_name_systematic ?
_space_group_IT_number 2
_symmetry_cell_setting triclinic
_symmetry_Int_Tables_number 2
_symmetry_space_group_name_Hall '-P 1'
_symmetry_space_group_name_H-M 'P -1'
_atom_sites_solution_hydrogens geom
_atom_sites_solution_primary direct
_atom_sites_solution_secondary difmap
_cell_angle_alpha 84.773(6)
_cell_angle_beta 87.020(6)
_cell_angle_gamma 82.885(6)
_cell_formula_units_Z 2
_cell_length_a 4.7350(6)
_cell_length_b 5.9700(7)
_cell_length_c 24.651(3)
_cell_measurement_reflns_used 6288
_cell_measurement_temperature 150
_cell_measurement_theta_max 27.6
_cell_measurement_theta_min 3.3
_cell_volume 688.01(15)
_computing_cell_refinement
;
CrystalClear-SM Expert 2.0 rc14 (Rigaku, 2009)
;
_computing_data_collection
;
CrystalClear-SM Expert 2.0 rc14 (Rigaku, 2009)
;
_computing_data_reduction
;
CrystalClear-SM Expert 2.0 rc14 (Rigaku, 2009)
;
_computing_publication_material 'PLATON (Spek, 2003)'
_computing_structure_refinement 'SHELXL-97 (Sheldrick, 1997)'
_computing_structure_solution 'SHELXS-97 (Sheldrick, 1997)'
_diffrn_ambient_temperature 150
_diffrn_detector_area_resol_mean 13.6612
_diffrn_measured_fraction_theta_full 0.998
_diffrn_measured_fraction_theta_max 0.998
_diffrn_measurement_details
;
scan:
Number of images: 180
Slice: -60.0000 - 120.0000
Image width: 1.0000
Exp time: 16.0000
Rotation axis: Omega
Omega: 0.0000
Chi: 54.0000
Phi: 0.0000
XTD: 49.4000
2theta: 29.6000
scan:
Number of images: 180
Slice: -60.0000 - 120.0000
Image width: 1.0000
Exp time: 16.0000
Rotation axis: Omega
Omega: 0.0000
Chi: 54.0000
Phi: 120.0000
XTD: 49.4000
2theta: 29.6000
scan:
Number of images: 180
Slice: -60.0000 - 120.0000
Image width: 1.0000
Exp time: 16.0000
Rotation axis: Omega
Omega: 0.0000
Chi: 54.0000
Phi: 240.0000
XTD: 49.4000
2theta: 29.6000

;
_diffrn_measurement_device
;
XtaLABmini: Fixed Chi 2 circle
;
_diffrn_measurement_device_type
;
Rigaku Mercury375R (2x2 bin mode)
;
_diffrn_measurement_method 'profile data from \w-scans'
_diffrn_radiation_monochromator 'Graphite Monochromator'
_diffrn_radiation_probe x-ray
_diffrn_radiation_source 'Sealed Tube'
_diffrn_radiation_type MoK\a
_diffrn_radiation_wavelength 0.71073
_diffrn_reflns_av_R_equivalents 0.0239
_diffrn_reflns_av_sigmaI/netI 0.0289
_diffrn_reflns_limit_h_max 6
_diffrn_reflns_limit_h_min -6
_diffrn_reflns_limit_k_max 7
_diffrn_reflns_limit_k_min -7
_diffrn_reflns_limit_l_max 31
_diffrn_reflns_limit_l_min -31
_diffrn_reflns_number 7297
_diffrn_reflns_reduction_process
;
;
_diffrn_reflns_theta_full 27.48
_diffrn_reflns_theta_max 27.48
_diffrn_reflns_theta_min 3.32
_exptl_absorpt_coefficient_mu 0.205
_exptl_absorpt_correction_T_max 0.9798
_exptl_absorpt_correction_T_min 0.9602
_exptl_absorpt_correction_type multi-scan
_exptl_absorpt_process_details 'Jacobson, R. (1998) Private communication'
_exptl_crystal_colour colourless
_exptl_crystal_density_diffrn 1.869
_exptl_crystal_density_method 'Not Measured'
_exptl_crystal_description block
_exptl_crystal_F_000 382
_exptl_crystal_size_max 0.2
_exptl_crystal_size_mid 0.2
_exptl_crystal_size_min 0.1
_refine_diff_density_max 0.235
_refine_diff_density_min -0.284
_refine_diff_density_rms 0.054
_refine_ls_extinction_method none
_refine_ls_goodness_of_fit_ref 1.038
_refine_ls_hydrogen_treatment mixed
_refine_ls_matrix_type full
_refine_ls_number_parameters 254
_refine_ls_number_reflns 3149
_refine_ls_number_restraints 0
_refine_ls_restrained_S_all 1.038
_refine_ls_R_factor_all 0.0605
_refine_ls_R_factor_gt 0.0442
_refine_ls_shift/su_max 0.000
_refine_ls_shift/su_mean 0.000
_refine_ls_structure_factor_coef Fsqd
_refine_ls_weighting_details 'calc w=1/[\s^2^(Fo^2^)+(0.0592P)^2^+0.1545P] where P=(Fo^2^+2Fc^2^)/3'
_refine_ls_weighting_scheme calc
_refine_ls_wR_factor_gt 0.1089
_refine_ls_wR_factor_ref 0.1180
_reflns_number_gt 2387
_reflns_number_total 3149
_reflns_threshold_expression I>2\s(I)
_cod_data_source_file c2cc33811d.txt
_cod_data_source_block datam10
_cod_original_cell_volume 688.00(15)
_cod_database_code 7108263

loop_
_symmetry_equiv_pos_site_id
_symmetry_equiv_pos_as_xyz
1 x,y,z
2 -x,-y,-z

loop_
_atom_site_aniso_label
_atom_site_aniso_U_11
_atom_site_aniso_U_22
_atom_site_aniso_U_33
_atom_site_aniso_U_23
_atom_site_aniso_U_13
_atom_site_aniso_U_12
F1A 0.0471(13) 0.0570(14) 0.0434(12) -0.0105(10) -0.0096(10) -0.0181(10)
F2 0.0468(7) 0.0496(7) 0.0892(10) -0.0207(7) 0.0103(7) -0.0228(6)
F3 0.0629(9) 0.0594(8) 0.0674(9) 0.0156(7) 0.0151(7) -0.0022(7)
F4 0.0516(8) 0.0892(10) 0.0419(7) -0.0090(7) -0.0091(6) -0.0015(7)
O1 0.0551(9) 0.0575(10) 0.0458(8) -0.0020(7) -0.0074(7) -0.0197(8)
O2 0.0513(9) 0.0543(9) 0.0491(8) -0.0083(7) -0.0004(7) -0.0226(7)
C1 0.0290(9) 0.0399(10) 0.0376(9) -0.0133(8) 0.0054(8) -0.0048(7)
C2 0.0295(9) 0.0459(11) 0.0427(10) -0.0188(9) 0.0031(8) -0.0064(8)
C3 0.0306(9) 0.0394(10) 0.0588(12) -0.0199(10) 0.0103(9) -0.0089(8)
C4 0.0357(10) 0.0446(11) 0.0475(11) -0.0057(9) 0.0134(9) 0.0007(8)
C5 0.0317(10) 0.0590(12) 0.0367(10) -0.0142(9) 0.0027(8) 0.0001(9)
C6 0.0288(9) 0.0449(10) 0.0401(10) -0.0178(9) 0.0035(8) -0.0063(8)
C7 0.0305(9) 0.0446(11) 0.0387(10) -0.0155(8) 0.0050(8) -0.0072(8)
F1B 0.0423(14) 0.0422(14) 0.0442(14) -0.0089(11) -0.0028(11) -0.0165(11)
F5 0.0355(6) 0.0356(6) 0.0413(6) -0.0069(5) 0.0050(5) 0.0054(4)
F6 0.0466(7) 0.0283(5) 0.0549(7) 0.0034(5) -0.0038(5) 0.0064(5)
F7 0.0491(7) 0.0472(7) 0.0486(7) 0.0136(5) 0.0045(5) -0.0077(5)
F8 0.0360(6) 0.0521(7) 0.0424(6) -0.0046(5) 0.0111(5) -0.0017(5)
O3 0.0305(7) 0.0344(7) 0.0402(7) 0.0029(6) 0.0047(5) 0.0001(5)
O4 0.0364(7) 0.0314(7) 0.0405(7) 0.0029(5) 0.0042(6) 0.0046(5)
C8 0.0264(8) 0.0267(8) 0.0288(8) -0.0052(6) -0.0043(7) -0.0028(6)
C9 0.0255(8) 0.0285(8) 0.0313(8) -0.0081(7) -0.0024(7) -0.0009(6)
C10 0.0317(9) 0.0247(8) 0.0394(10) -0.0030(7) -0.0076(8) -0.0008(7)
C11 0.0351(10) 0.0338(9) 0.0305(9) 0.0028(7) -0.0051(7) -0.0093(7)
C12 0.0256(8) 0.0380(9) 0.0314(9) -0.0069(7) 0.0014(7) -0.0043(7)
C13 0.0273(8) 0.0289(9) 0.0339(9) -0.0057(7) -0.0029(7) -0.0004(7)
C14 0.0268(8) 0.0292(9) 0.0299(8) -0.0055(7) -0.0030(7) -0.0016(7)

loop_
_atom_site_label
_atom_site_type_symbol
_atom_site_thermal_displace_type
_atom_site_fract_x
_atom_site_fract_y
_atom_site_fract_z
_atom_site_occupancy
_atom_site_U_iso_or_equiv
F1A F Uani 0.4040(4) 0.6145(4) 0.44974(8) 0.549(3) 0.0475(8)
F2 F Uani 0.4386(3) 0.9317(2) 0.37371(6) 1.000 0.0600(5)
F3 F Uani 0.1379(3) 0.9545(2) 0.28281(6) 1.000 0.0656(5)
F4 F Uani -0.2050(3) 0.6344(3) 0.27022(5) 1.000 0.0610(5)
O1 O Uani 0.1980(3) 0.2366(3) 0.48744(6) 1.000 0.0517(5)
O2 O Uani -0.1215(3) 0.1024(3) 0.43918(6) 1.000 0.0500(5)
C1 C Uani 0.0770(4) 0.4292(3) 0.40249(7) 1.000 0.0351(5)
C2 C Uani 0.2514(4) 0.5968(3) 0.40828(8) 1.000 0.0384(6)
C3 C Uani 0.2708(4) 0.7701(3) 0.36789(9) 1.000 0.0420(6)
C4 C Uani 0.1201(4) 0.7844(3) 0.32122(8) 1.000 0.0435(6)
C5 C Uani -0.0528(4) 0.6186(4) 0.31518(8) 1.000 0.0425(6)
C6 C Uani -0.0741(4) 0.4435(3) 0.35465(8) 1.000 0.0371(6)
C7 C Uani 0.0454(4) 0.2423(3) 0.44539(8) 1.000 0.0372(6)
F1B F Uani -0.2454(5) 0.3078(4) 0.34131(10) 0.451(3) 0.0416(8)
F5 F Uani 1.2200(2) 0.29388(17) 0.07195(4) 1.000 0.0383(3)
F6 F Uani 1.0614(2) 0.00639(17) 0.15294(5) 1.000 0.0446(4)
F7 F Uani 0.6078(3) 0.1237(2) 0.22031(5) 1.000 0.0495(4)
F8 F Uani 0.3133(2) 0.5410(2) 0.20693(5) 1.000 0.0442(4)
O3 O Uani 1.1608(3) 0.7144(2) 0.02591(5) 1.000 0.0360(4)
O4 O Uani 0.7609(3) 0.9384(2) 0.04613(5) 1.000 0.0374(4)
C8 C Uani 0.8459(3) 0.5821(3) 0.09601(7) 1.000 0.0271(5)
C9 C Uani 0.9956(3) 0.3656(3) 0.10380(7) 1.000 0.0282(5)
C10 C Uani 0.9143(4) 0.2140(3) 0.14570(7) 1.000 0.0319(5)
C11 C Uani 0.6855(4) 0.2721(3) 0.18029(7) 1.000 0.0329(5)
C12 C Uani 0.5371(3) 0.4872(3) 0.17268(7) 1.000 0.0315(5)
C13 C Uani 0.6147(4) 0.6391(3) 0.13141(7) 1.000 0.0300(5)
C14 C Uani 0.9195(3) 0.7608(3) 0.05304(7) 1.000 0.0285(5)
H1 H Uiso 0.17251 0.12467 0.50812 1.000 0.0775
H3 H Uiso 1.199(5) 0.836(5) 0.0011(12) 1.000 0.072(8)
H13 H Uiso 0.500(4) 0.800(3) 0.1281(7) 1.000 0.022(4)

loop_
_atom_type_symbol
_atom_type_description
_atom_type_scat_dispersion_real
_atom_type_scat_dispersion_imag
_atom_type_scat_source
O O 0.0106 0.0060 'International Tables Vol C Tables 4.2.6.8 and 6.1.1.4'
F F 0.0171 0.0103 'International Tables Vol C Tables 4.2.6.8 and 6.1.1.4'
H H 0.0000 0.0000 'International Tables Vol C Tables 4.2.6.8 and 6.1.1.4'
C C 0.0033 0.0016 'International Tables Vol C Tables 4.2.6.8 and 6.1.1.4'

loop_
_geom_angle_atom_site_label_1
_geom_angle_atom_site_label_2
_geom_angle_atom_site_label_3
_geom_angle
_geom_angle_publ_flag
C7 O1 H1 109.00 no
C14 O3 H3 111.1(16) no
C2 C1 C7 122.00(16) no
C6 C1 C7 120.06(17) no
C2 C1 C6 117.94(16) no
F1A C2 C3 112.78(18) yes
C1 C2 C3 120.21(18) no
F1A C2 C1 127.00(19) yes
C2 C3 C4 121.61(17) no
F2 C3 C4 118.37(18) yes
F2 C3 C2 120.01(18) yes
F3 C4 C3 121.00(17) yes
F3 C4 C5 120.53(18) yes
C3 C4 C5 118.47(18) no
F4 C5 C6 120.29(19) yes
C4 C5 C6 121.00(18) no
F4 C5 C4 118.70(19) yes
F1B C6 C5 111.4(2) yes
C1 C6 C5 120.77(17) no
F1B C6 C1 127.86(19) yes
O2 C7 C1 119.46(17) yes
O1 C7 O2 124.13(18) yes
O1 C7 C1 116.41(17) yes
C9 C8 C13 118.19(16) no
C13 C8 C14 117.03(15) no
C9 C8 C14 124.77(14) no
F5 C9 C8 122.87(15) yes
C8 C9 C10 120.31(15) no
F5 C9 C10 116.81(15) yes
F6 C10 C11 119.35(16) yes
C9 C10 C11 120.95(16) no
F6 C10 C9 119.70(16) yes
F7 C11 C12 120.82(16) yes
C10 C11 C12 118.79(16) no
F7 C11 C10 120.39(16) yes
F8 C12 C13 121.07(16) yes
C11 C12 C13 120.98(16) no
F8 C12 C11 117.95(15) yes
C8 C13 C12 120.78(16) no
O3 C14 C8 115.41(14) yes
O4 C14 C8 120.05(14) yes
O3 C14 O4 124.51(16) yes
C8 C13 H13 121.2(10) no
C12 C13 H13 118.0(10) no

loop_
_geom_bond_atom_site_label_1
_geom_bond_atom_site_label_2
_geom_bond_distance
_geom_bond_publ_flag
F1A C2 1.301(3) yes
F1B C6 1.289(3) yes
F2 C3 1.345(2) yes
F3 C4 1.331(2) yes
F4 C5 1.343(2) yes
F5 C9 1.3381(19) yes
F6 C10 1.346(2) yes
F7 C11 1.333(2) yes
F8 C12 1.3457(19) yes
O1 C7 1.290(2) yes
O2 C7 1.243(2) yes
O1 H1 0.8200 no
O3 C14 1.306(2) yes
O4 C14 1.225(2) yes
O3 H3 0.94(3) no
C1 C7 1.482(3) no
C1 C2 1.395(3) no
C1 C6 1.402(3) no
C2 C3 1.377(3) no
C3 C4 1.376(3) no
C4 C5 1.383(3) no
C5 C6 1.371(3) no
C8 C13 1.392(2) no
C8 C14 1.493(2) no
C8 C9 1.397(2) no
C9 C10 1.382(2) no
C10 C11 1.373(3) no
C11 C12 1.387(3) no
C12 C13 1.367(2) no
C13 H13 1.042(18) no

loop_
_geom_contact_atom_site_label_1
_geom_contact_atom_site_label_2
_geom_contact_distance
_geom_contact_site_symmetry_2
_geom_contact_publ_flag
F1A F2 2.554(3) . no
F1A O1 2.641(3) . no
F1A F1A 2.854(3) 2_666 no
F1A O1 2.777(3) 2_666 no
F1A C7 3.365(3) 2_566 no
F1B F2 2.881(3) 1_445 no
F1B F3 3.026(3) 1_545 no
F1B F4 2.519(3) . no
F1B O2 2.664(3) . no
F1B C2 3.236(3) 1_455 no
F2 C5 3.223(3) 1_655 no
F2 C7 3.070(2) 1_565 no
F2 F1A 2.554(3) . no
F2 F3 2.701(2) . no
F2 O2 3.140(2) 1_565 no
F2 O2 3.026(2) 1_665 no
F2 C1 3.355(2) 1_565 no
F2 F1B 2.881(3) 1_665 no
F3 F2 2.701(2) . no
F3 F4 2.704(2) . no
F3 F1B 3.026(3) 1_565 no
F3 F7 2.874(2) 1_565 no
F3 F7 3.031(2) 1_465 no
F4 F7 3.106(2) 1_465 no
F4 F3 2.704(2) . no
F4 F8 2.8617(18) . no
F4 C11 3.337(2) 1_455 no
F4 F8 2.9649(18) 1_455 no
F4 F1B 2.519(3) . no
F4 C12 3.000(2) 1_455 no
F5 O3 2.6474(16) . no
F5 F6 2.6523(15) . no
F5 O3 3.0934(17) 2_765 no
F5 C14 3.238(2) 2_765 no
F5 C12 3.330(2) 1_655 no
F6 O4 3.1383(18) 1_545 no
F6 C8 3.296(2) 1_545 no
F6 F5 2.6523(15) . no
F6 F7 2.7074(17) . no
F6 F8 3.0958(16) 1_645 no
F6 C13 3.255(2) 1_645 no
F6 C14 3.121(2) 1_545 no
F6 C13 3.323(2) 1_545 no
F7 F3 3.031(2) 1_645 no
F7 F4 3.106(2) 1_645 no
F7 F3 2.874(2) 1_545 no
F7 F8 2.7014(17) . no
F7 F6 2.7074(17) . no
F8 F4 2.9649(18) 1_655 no
F8 C5 3.144(2) . no
F8 C9 3.331(2) 1_455 no
F8 F4 2.8617(18) . no
F8 C4 3.322(2) . no
F8 F6 3.0958(16) 1_465 no
F8 F7 2.7014(17) . no
F6 H13 2.362(19) 1_645 no
O1 F1A 2.777(3) 2_666 no
O1 F1A 2.641(3) . no
O1 O2 2.636(2) 2_556 no
O1 C2 3.391(2) 2_566 no
O2 F2 3.026(2) 1_445 no
O2 F2 3.140(2) 1_545 no
O2 C3 3.140(3) 1_545 no
O2 F1B 2.664(3) . no
O2 O1 2.636(2) 2_556 no
O2 C7 3.364(3) 2_556 no
O3 O4 2.6531(18) 2_775 no
O3 F5 2.6474(16) . no
O3 F5 3.0934(17) 2_765 no
O3 C9 3.408(2) 2_765 no
O4 O4 3.2269(19) 2_775 no
O4 F6 3.1383(18) 1_565 no
O4 C9 3.360(2) 1_565 no
O4 C10 3.237(2) 1_565 no
O4 C14 3.314(2) 2_775 no
O4 O3 2.6531(18) 2_775 no
O2 H1 1.8200 2_556 no
O4 H13 2.446(18) . no
O4 H3 1.72(3) 2_775 no
C1 F2 3.355(2) 1_545 no
C2 O1 3.391(2) 2_566 no
C2 C6 3.441(3) 1_655 no
C2 F1B 3.236(3) 1_655 no
C3 C5 3.439(3) 1_655 no
C3 C6 3.470(3) 1_655 no
C3 O2 3.140(3) 1_565 no
C3 C7 3.572(3) 1_565 no
C4 F8 3.322(2) . no
C5 F2 3.223(3) 1_455 no
C5 C3 3.439(3) 1_455 no
C5 F8 3.144(2) . no
C6 C2 3.441(3) 1_455 no
C6 C3 3.470(3) 1_455 no
C7 F2 3.070(2) 1_545 no
C7 C3 3.572(3) 1_545 no
C7 F1A 3.365(3) 2_566 no
C7 O2 3.364(3) 2_556 no
C8 F6 3.296(2) 1_565 no
C9 F8 3.331(2) 1_655 no
C9 O4 3.360(2) 1_545 no
C9 C12 3.335(2) 1_655 no
C9 O3 3.408(2) 2_765 no
C10 O4 3.237(2) 1_545 no
C11 F4 3.337(2) 1_655 no
C12 F4 3.000(2) 1_655 no
C12 F5 3.330(2) 1_455 no
C12 C9 3.335(2) 1_455 no
C13 F6 3.255(2) 1_465 no
C13 F6 3.323(2) 1_565 no
C14 O4 3.314(2) 2_775 no
C14 F6 3.121(2) 1_565 no
C14 F5 3.238(2) 2_765 no
C7 H1 2.6800 2_556 no
C14 H3 2.66(3) 2_775 no
H1 H1 2.4100 2_556 no
H1 C7 2.6800 2_556 no
H1 O2 1.8200 2_556 no
H3 O4 1.72(3) 2_775 no
H3 C14 2.66(3) 2_775 no
H3 H3 2.54(4) 2_775 no
H13 F6 2.362(19) 1_465 no
H13 O4 2.446(18) . no

loop_
_geom_hbond_atom_site_label_D
_geom_hbond_atom_site_label_H
_geom_hbond_atom_site_label_A
_geom_hbond_distance_DH
_geom_hbond_distance_HA
_geom_hbond_distance_DA
_geom_hbond_angle_DHA
_geom_hbond_site_symmetry_A
_geom_hbond_publ_flag
O1 H1 O2 0.8200 1.8200 2.636(2) 173.00 2_556 yes
O3 H3 O4 0.94(3) 1.72(3) 2.6531(18) 175(2) 2_775 yes
C13 H13 F6 1.042(18) 2.362(19) 3.255(2) 143.1(14) 1_465 yes

loop_
_geom_torsion_atom_site_label_1
_geom_torsion_atom_site_label_2
_geom_torsion_atom_site_label_3
_geom_torsion_atom_site_label_4
_geom_torsion
_geom_torsion_publ_flag
C6 C1 C2 F1A 178.9(2) no
C6 C1 C2 C3 0.3(3) no
C7 C1 C2 F1A -0.1(3) no
C7 C1 C2 C3 -178.77(18) no
C2 C1 C6 C5 -0.7(3) no
C7 C1 C6 C5 178.33(18) no
C2 C1 C7 O1 -3.1(3) no
C2 C1 C7 O2 177.12(18) no
C6 C1 C7 O1 177.91(17) no
C6 C1 C7 O2 -1.9(3) no
F1A C2 C3 F2 1.0(3) no
F1A C2 C3 C4 -178.53(19) no
C1 C2 C3 F2 179.81(17) no
C1 C2 C3 C4 0.3(3) no
F2 C3 C4 F3 -0.4(3) no
F2 C3 C4 C5 -179.92(19) no
C2 C3 C4 F3 179.10(18) no
C2 C3 C4 C5 -0.4(3) no
F3 C4 C5 F4 -0.9(3) no
F3 C4 C5 C6 -179.57(18) no
C3 C4 C5 F4 178.61(18) no
C3 C4 C5 C6 -0.1(3) no
F4 C5 C6 C1 -178.02(18) no
C4 C5 C6 C1 0.6(3) no
C13 C8 C9 F5 179.75(15) no
C13 C8 C9 C10 -0.1(2) no
C14 C8 C9 F5 -1.8(3) no
C14 C8 C9 C10 178.39(16) no
C9 C8 C13 C12 0.1(3) no
C14 C8 C13 C12 -178.48(15) no
C9 C8 C14 O3 -8.3(2) no
C9 C8 C14 O4 173.36(16) no
C13 C8 C14 O3 170.16(15) no
C13 C8 C14 O4 -8.2(2) no
F5 C9 C10 F6 0.5(2) no
F5 C9 C10 C11 -179.63(16) no
C8 C9 C10 F6 -179.62(15) no
C8 C9 C10 C11 0.2(3) no
F6 C10 C11 F7 -0.7(3) no
F6 C10 C11 C12 179.47(15) no
C9 C10 C11 F7 179.48(16) no
C9 C10 C11 C12 -0.4(3) no
F7 C11 C12 F8 0.1(3) no
F7 C11 C12 C13 -179.44(16) no
C10 C11 C12 F8 179.92(16) no
C10 C11 C12 C13 0.4(3) no
F8 C12 C13 C8 -179.79(15) no
C11 C12 C13 C8 -0.3(3) no
